data_2205285
loop_
_publ_author_name
'Gao, Shan'
'Huo, Li-Hua'
'Zhu, Zhi-Bao'
'Ng, Seik Weng'

_publ_section_title <i>catena</i>-Poly[[tetrapyridinecopper(II)]-\m~2~-naphthalene-1,5-disulfonato]
_journal_issue 3
_journal_name_full 'Acta Crystallographica Section E'
_journal_page_first m476
_journal_page_last m477
_journal_paper_doi 10.1107/S1600536805003156
_journal_volume 61
_journal_year 2005
_chemical_formula_iupac '[Cu (C10 H6 O6 S2) (C5 H5 N)4]'
_chemical_formula_moiety 'C30 H26 Cu N4 O6 S2'
_chemical_formula_sum 'C30 H26 Cu N4 O6 S2'
_chemical_formula_weight 666.21
_chemical_name_systematic
;
catena-Poly[[tetrapyridinecopper(II)]-\m~2~-naphthalene-1,5-disulfonato]
;
_space_group_IT_number 2
_symmetry_cell_setting triclinic
_symmetry_space_group_name_Hall '-P 1'
_symmetry_space_group_name_H-M 'P -1'
_atom_sites_solution_hydrogens geom
_atom_sites_solution_primary direct
_atom_sites_solution_secondary difmap
_audit_creation_method SHELXL-97
_cell_angle_alpha 66.1580(10)
_cell_angle_beta 68.7520(10)
_cell_angle_gamma 88.3910(10)
_cell_formula_units_Z 1
_cell_length_a 8.9105(7)
_cell_length_b 9.0601(7)
_cell_length_c 10.5488(8)
_cell_measurement_reflns_used 6473
_cell_measurement_temperature 295(2)
_cell_measurement_theta_max 28.3
_cell_measurement_theta_min 2.3
_cell_volume 718.94(10)
_computing_cell_refinement RAPID-AUTO
_computing_data_collection 'RAPID-AUTO (Rigaku, 1998)'
_computing_data_reduction 'CrystalStructure (Rigaku/MSC, 2002)'
_computing_molecular_graphics 'ORTEPII (Johnson, 1976)'
_computing_publication_material SHELXL97
_computing_structure_refinement 'SHELXL97 (Sheldrick, 1997)'
_computing_structure_solution 'SHELXS97 (Sheldrick, 1997)'
_diffrn_ambient_temperature 295(2)
_diffrn_measured_fraction_theta_full 0.99
_diffrn_measured_fraction_theta_max 0.99
_diffrn_measurement_device_type 'Rigaki R-AXIS RAPID IP'
_diffrn_measurement_method \w
_diffrn_radiation_monochromator graphite
_diffrn_radiation_source 'fine-focus sealed tube'
_diffrn_radiation_type MoK\a
_diffrn_radiation_wavelength 0.71073
_diffrn_reflns_av_R_equivalents 0.0397
_diffrn_reflns_av_sigmaI/netI 0.0449
_diffrn_reflns_limit_h_max 11
_diffrn_reflns_limit_h_min -11
_diffrn_reflns_limit_k_max 12
_diffrn_reflns_limit_k_min -12
_diffrn_reflns_limit_l_max 14
_diffrn_reflns_limit_l_min -14
_diffrn_reflns_number 7482
_diffrn_reflns_theta_full 28.3
_diffrn_reflns_theta_max 28.3
_diffrn_reflns_theta_min 2.3
_diffrn_standards_decay_% 0
_diffrn_standards_interval_count 0
_diffrn_standards_interval_time 0
_diffrn_standards_number 0
_exptl_absorpt_coefficient_mu 0.957
_exptl_absorpt_correction_T_max 0.839
_exptl_absorpt_correction_T_min 0.531
_exptl_absorpt_correction_type multi-scan
_exptl_absorpt_process_details '(ABSCOR; Higashi, 1995)'
_exptl_crystal_colour 'dark blue'
_exptl_crystal_density_diffrn 1.539
_exptl_crystal_density_method 'not measured'
_exptl_crystal_description Prism
_exptl_crystal_F_000 343
_exptl_crystal_size_max 0.35
_exptl_crystal_size_mid 0.24
_exptl_crystal_size_min 0.19
_refine_diff_density_max 0.72
_refine_diff_density_min -0.91
_refine_ls_extinction_method none
_refine_ls_goodness_of_fit_ref 1.07
_refine_ls_hydrogen_treatment constr
_refine_ls_matrix_type full
_refine_ls_number_parameters 239
_refine_ls_number_reflns 3552
_refine_ls_number_restraints 68
_refine_ls_restrained_S_all 1.51
_refine_ls_R_factor_all 0.055
_refine_ls_R_factor_gt 0.047
_refine_ls_shift/su_max 0.001
_refine_ls_shift/su_mean 0.000
_refine_ls_structure_factor_coef Fsqd
_refine_ls_weighting_details 'calc w = 1/[\s^2^(Fo^2^)+(0.0757P)^2^+0.2705P] where P = (Fo^2^+2Fc^2^)/3'
_refine_ls_weighting_scheme calc
_refine_ls_wR_factor_gt 0.128
_refine_ls_wR_factor_ref 0.133
_reflns_number_gt 2989
_reflns_number_total 3552
_reflns_threshold_expression I>2\s(I)
_cod_data_source_file is6047.cif
_cod_data_source_block I
_cod_depositor_comments
;
The following automatic conversions were performed:
'_symmetry_cell_setting' value 'Triclinic' changed to 'triclinic'
according to '/home/saulius/struct/CIF-dictionaries/cif_core.dic'
dictionary named 'cif_core.dic' version 2.4.1 from
2010-06-29.

'_exptl_absorpt_correction_type' value 'Multi-scan' changed
to 'multi-scan' according to
'/home/saulius/struct/CIF-dictionaries/cif_core.dic' dictionary named
'cif_core.dic' version 2.4.1 from 2010-06-29.

Automatic conversion script
Id: cif_fix_enum 1527 2010-12-29 10:47:43Z saulius 

The following automatic conversions were performed:

'_symmetry_cell_setting' value 'Triclinic' changed to 'triclinic'
according to /home/saulius/struct/CIF-dictionaries/cif_core.dic
dictionary named 'cif_core.dic' version 2.4.1 from
2010-06-29.

'_exptl_absorpt_correction_type' value 'Multi-scan'
changed to 'multi-scan' according to
/home/saulius/struct/CIF-dictionaries/cif_core.dic dictionary named
'cif_core.dic' version 2.4.1 from 2010-06-29.

Automatic conversion script
Id: cif_fix_values 1715 2011-07-08 13:25:40Z adriana 
;
_cod_original_cell_volume 718.90(10)
_cod_database_code 2205285
_cod_database_fobs_code 2205285

loop_
_symmetry_equiv_pos_as_xyz
'x, y, z'
'-x, -y, -z'

loop_
_atom_site_label
_atom_site_fract_x
_atom_site_fract_y
_atom_site_fract_z
_atom_site_U_iso_or_equiv
_atom_site_adp_type
_atom_site_calc_flag
_atom_site_refinement_flags
_atom_site_occupancy
_atom_site_disorder_assembly
_atom_site_disorder_group
_atom_site_type_symbol
Cu1 0.5000 0.5000 0.5000 0.0300(2) Uani d S 1 . . Cu
S1 0.7375(4) 0.6860(4) 0.0525(4) 0.0291(9) Uani d PD 0.489(4) A -1 S
O1 0.6572(3) 0.6307(3) 0.2103(3) 0.0359(7) Uani d PD 0.489(4) A -1 O
O2 0.6567(8) 0.7863(6) -0.0350(6) 0.064(3) Uani d PD 0.489(4) A -1 O
O3 0.7861(6) 0.5455(6) 0.0226(5) 0.0350(10) Uani d PD 0.489(4) A -1 O
S1' 0.7006(4) 0.7251(4) 0.0499(4) 0.0340(10) Uani d PD 0.511(4) A -2 S
O1' 0.6572(3) 0.6307(3) 0.2103(3) 0.0359(7) Uani d PD 0.511(4) A -2 O
O2' 0.5537(6) 0.7670(6) 0.0234(5) 0.040(2) Uani d PD 0.511(4) A -2 O
O3' 0.8052(6) 0.6635(8) -0.0466(6) 0.066(2) Uani d PD 0.511(4) A -2 O
N1 0.4121(3) 0.7100(3) 0.4902(3) 0.0198(5) Uani d . 1 A . N
N2 0.3037(3) 0.4259(3) 0.4736(3) 0.0181(5) Uani d . 1 A . N
C1 0.4124(4) 0.8233(4) 0.3600(4) 0.0244(7) Uani d . 1 . . C
C2 0.3570(4) 0.9707(4) 0.3459(4) 0.0278(7) Uani d . 1 A . C
C3 0.2984(4) 1.0027(4) 0.4702(4) 0.0275(7) Uani d . 1 . . C
C4 0.2953(4) 0.8867(4) 0.6055(4) 0.0259(7) Uani d . 1 A . C
C5 0.3540(4) 0.7421(4) 0.6113(4) 0.0230(6) Uani d . 1 . . C
C6 0.3000(4) 0.4607(4) 0.3388(4) 0.0226(6) Uani d . 1 . . C
C7 0.1672(4) 0.4088(4) 0.3218(4) 0.0249(7) Uani d . 1 A . C
C8 0.0326(4) 0.3184(4) 0.4479(4) 0.0227(6) Uani d . 1 . . C
C9 0.0358(4) 0.2822(4) 0.5864(4) 0.0250(7) Uani d . 1 A . C
C10 0.1724(4) 0.3374(4) 0.5955(4) 0.0230(6) Uani d . 1 . . C
C11 0.9218(6) 0.8044(6) 0.0098(6) 0.0300(10) Uani d PD 0.489(4) A -1 C
C12 1.0570(8) 0.7241(8) 0.0033(7) 0.0320(10) Uani d PD 0.489(4) A -1 C
C13 1.1998(10) 0.7979(9) -0.0104(9) 0.034(2) Uani d PD 0.489(4) A -1 C
C14 1.2082(8) 0.9547(8) -0.0185(8) 0.0340(10) Uani d PD 0.489(4) A -1 C
C15 1.0729(6) 1.0401(9) -0.0103(14) 0.032(2) Uani d PD 0.489(4) A -1 C
C11' 0.8060(6) 0.9135(6) 0.0119(5) 0.0300(10) Uani d PD 0.511(4) A -2 C
C12' 0.7186(8) 1.0428(7) 0.0046(6) 0.0320(10) Uani d PD 0.511(4) A -2 C
C13' 0.7849(9) 1.1875(9) -0.0081(8) 0.034(2) Uani d PD 0.511(4) A -2 C
C14' 0.9421(8) 1.2023(8) -0.0145(8) 0.0340(10) Uani d PD 0.511(4) A -2 C
C15' 1.0347(8) 1.0725(7) -0.0058(13) 0.032(2) Uani d PD 0.511(4) A -2 C
H1 0.4517 0.8016 0.2756 0.029 Uiso calc R 1 A . H
H2 0.3594 1.0469 0.2537 0.033 Uiso calc R 1 . . H
H3 0.2612 1.1015 0.4634 0.033 Uiso calc R 1 A . H
H4 0.2544 0.9054 0.6914 0.031 Uiso calc R 1 . . H
H5 0.3530 0.6645 0.7023 0.028 Uiso calc R 1 A . H
H6 0.3904 0.5221 0.2533 0.027 Uiso calc R 1 A . H
H7 0.1686 0.4346 0.2266 0.030 Uiso calc R 1 . . H
H8 -0.0587 0.2826 0.4394 0.027 Uiso calc R 1 A . H
H9 -0.0533 0.2209 0.6733 0.030 Uiso calc R 1 . . H
H10 0.1735 0.3123 0.6898 0.028 Uiso calc R 1 A . H
H12 1.0520 0.6195 0.0082 0.039 Uiso calc PR 0.489(4) A -1 H
H13 1.2897 0.7427 -0.0141 0.040 Uiso calc PR 0.489(4) A -1 H
H14 1.3050 1.0042 -0.0296 0.041 Uiso calc PR 0.489(4) A -1 H
H12' 0.6134 1.0328 0.0083 0.039 Uiso calc PR 0.511(4) A -2 H
H13' 0.7244 1.2735 -0.0123 0.040 Uiso calc PR 0.511(4) A -2 H
H14' 0.9874 1.2997 -0.0248 0.041 Uiso calc PR 0.511(4) A -2 H

loop_
_atom_site_aniso_label
_atom_site_aniso_U_11
_atom_site_aniso_U_22
_atom_site_aniso_U_33
_atom_site_aniso_U_12
_atom_site_aniso_U_13
_atom_site_aniso_U_23
Cu1 0.0222(3) 0.0244(3) 0.0641(5) 0.0102(2) -0.0290(3) -0.0278(3)
S1 0.037(2) 0.0270(10) 0.0210(10) -0.0110(10) -0.0110(10) -0.0080(10)
O1 0.0340(10) 0.0320(10) 0.035(2) -0.0140(10) -0.0190(10) -0.0010(10)
O2 0.093(6) 0.033(3) 0.065(5) -0.027(4) -0.069(5) 0.015(3)
O3 0.041(3) 0.032(3) 0.030(3) -0.017(3) -0.006(2) -0.018(2)
S1' 0.0270(10) 0.046(2) 0.0260(10) -0.0180(10) 0.0030(10) -0.0210(10)
O1' 0.0340(10) 0.0320(10) 0.035(2) -0.0140(10) -0.0190(10) -0.0010(10)
O2' 0.051(4) 0.033(3) 0.031(3) -0.019(3) -0.030(3) 0.004(2)
O3' 0.038(3) 0.089(6) 0.088(6) -0.017(4) -0.002(4) -0.070(5)
N1 0.0150(10) 0.0190(10) 0.0290(10) 0.0013(9) -0.0110(10) -0.0110(10)
N2 0.0150(10) 0.0160(10) 0.0260(10) 0.0029(9) -0.0110(10) -0.0100(10)
C1 0.021(2) 0.028(2) 0.023(2) 0.0000(10) -0.0070(10) -0.0120(10)
C2 0.029(2) 0.025(2) 0.026(2) 0.0010(10) -0.0130(10) -0.0040(10)
C3 0.026(2) 0.018(2) 0.041(2) 0.0050(10) -0.016(2) -0.0120(10)
C4 0.026(2) 0.027(2) 0.028(2) 0.0020(10) -0.0100(10) -0.0150(10)
C5 0.024(2) 0.021(2) 0.026(2) -0.0010(10) -0.0140(10) -0.0070(10)
C6 0.0190(10) 0.0200(10) 0.021(2) -0.0040(10) -0.0050(10) -0.0020(10)
C7 0.030(2) 0.023(2) 0.023(2) 0.0030(10) -0.0170(10) -0.0060(10)
C8 0.0180(10) 0.022(2) 0.034(2) 0.0020(10) -0.0140(10) -0.0130(10)
C9 0.0170(10) 0.026(2) 0.025(2) -0.0030(10) -0.0010(10) -0.0100(10)
C10 0.025(2) 0.027(2) 0.020(2) 0.0030(10) -0.0100(10) -0.0110(10)
C11 0.034(3) 0.032(3) 0.012(2) -0.018(2) -0.005(2) -0.001(2)
C12 0.034(3) 0.034(3) 0.013(2) -0.015(2) -0.003(2) 0.001(2)
C13 0.034(2) 0.032(2) 0.022(2) -0.014(2) -0.005(2) -0.001(2)
C14 0.037(3) 0.034(3) 0.018(2) -0.017(3) -0.006(2) -0.002(2)
C15 0.037(4) 0.037(3) 0.009(2) -0.020(3) -0.001(3) -0.002(2)
C11' 0.034(3) 0.032(3) 0.012(2) -0.018(2) -0.005(2) -0.001(2)
C12' 0.034(3) 0.034(3) 0.013(2) -0.015(2) -0.003(2) 0.001(2)
C13' 0.034(2) 0.032(2) 0.022(2) -0.014(2) -0.005(2) -0.001(2)
C14' 0.037(3) 0.034(3) 0.018(2) -0.017(3) -0.006(2) -0.002(2)
C15' 0.037(4) 0.037(3) 0.009(2) -0.020(3) -0.001(3) -0.002(2)

loop_
_atom_type_symbol
_atom_type_description
_atom_type_scat_dispersion_real
_atom_type_scat_dispersion_imag
_atom_type_scat_source
C C 0.0033 0.0016 'International Tables Vol C Tables 4.2.6.8 and 6.1.1.4'
H H 0.0000 0.0000 'International Tables Vol C Tables 4.2.6.8 and 6.1.1.4'
N N 0.0061 0.0033 'International Tables Vol C Tables 4.2.6.8 and 6.1.1.4'
O O 0.0106 0.0060 'International Tables Vol C Tables 4.2.6.8 and 6.1.1.4'
S S 0.1246 0.1234 'International Tables Vol C Tables 4.2.6.8 and 6.1.1.4'
Cu Cu 0.3201 1.2651 'International Tables Vol C Tables 4.2.6.8 and 6.1.1.4'

loop_
_geom_angle_atom_site_label_1
_geom_angle_atom_site_label_2
_geom_angle_atom_site_label_3
_geom_angle_site_symmetry_1
_geom_angle_site_symmetry_3
_geom_angle
_geom_angle_publ_flag
O1 Cu1 O1 . 2_666 180 yes
O1 Cu1 N1 . . 90.70(10) yes
O1 Cu1 N1 . 2_666 89.30(10) yes
O1 Cu1 N2 . . 89.90(10) yes
O1 Cu1 N2 . 2_666 90.20(10) yes
O1 Cu1 N1 2_666 . 89.30(10) no
O1 Cu1 N1 2_666 2_666 90.70(10) no
O1 Cu1 N2 2_666 . 90.20(10) no
O1 Cu1 N2 2_666 2_666 89.90(10) no
N1 Cu1 N1 . 2_666 180 yes
N1 Cu1 N2 . . 90.00(10) yes
N1 Cu1 N2 . 2_666 90.00(10) yes
N1 Cu1 N2 2_666 . 90.00(10) no
N1 Cu1 N2 2_666 2_666 90.00(10) no
N2 Cu1 N2 . 2_666 180 yes
O2 S1 O1 . . 116.3(4) no
O2 S1 O3 . . 114.5(3) no
O1 S1 O3 . . 107.7(3) no
O2 S1 C11 . . 107.8(3) no
O1 S1 C11 . . 103.3(3) no
O3 S1 C11 . . 106.1(3) no
S1 O1 Cu1 . . 173.8(2) no
O3' S1' O2' . . 114.0(3) no
O3' S1' C11' . . 107.0(3) no
O2' S1' C11' . . 105.3(3) no
C1 N1 C5 . . 118.0(3) no
C1 N1 Cu1 . . 120.2(2) no
C5 N1 Cu1 . . 121.8(2) no
C10 N2 C6 . . 117.9(3) no
C10 N2 Cu1 . . 119.2(2) no
C6 N2 Cu1 . . 122.9(2) no
N1 C1 C2 . . 122.8(3) no
C3 C2 C1 . . 118.8(3) no
C2 C3 C4 . . 119.2(3) no
C3 C4 C5 . . 119.0(3) no
N1 C5 C4 . . 122.3(3) no
N2 C6 C7 . . 122.5(3) no
C8 C7 C6 . . 119.1(3) no
C9 C8 C7 . . 118.6(3) no
C8 C9 C10 . . 119.4(3) no
N2 C10 C9 . . 122.5(3) no
C12 C11 S1 . . 116.2(4) no
C13 C12 C11 . . 120.8(7) no
C12 C13 C14 . . 119.8(8) no
C13 C14 C15 . . 121.3(7) no
C12' C11' S1' . . 117.3(4) no
C11' C12' C13' . . 121.3(6) no
C14' C13' C12' . . 119.2(7) no
C13' C14' C15' . . 121.3(7) no
N1 C1 H1 . . 118.6 no
C2 C1 H1 . . 118.6 no
C3 C2 H2 . . 120.6 no
C1 C2 H2 . . 120.6 no
C2 C3 H3 . . 120.4 no
C4 C3 H3 . . 120.4 no
C3 C4 H4 . . 120.5 no
C5 C4 H4 . . 120.5 no
N1 C5 H5 . . 118.9 no
C4 C5 H5 . . 118.9 no
N2 C6 H6 . . 118.7 no
C7 C6 H6 . . 118.7 no
C8 C7 H7 . . 120.5 no
C6 C7 H7 . . 120.5 no
C9 C8 H8 . . 120.7 no
C7 C8 H8 . . 120.7 no
C8 C9 H9 . . 120.3 no
C10 C9 H9 . . 120.3 no
N2 C10 H10 . . 118.8 no
C9 C10 H10 . . 118.8 no
C13 C12 H12 . . 119.6 no
C11 C12 H12 . . 119.6 no
C12 C13 H13 . . 120.1 no
C14 C13 H13 . . 120.1 no
C13 C14 H14 . . 119.3 no
C15 C14 H14 . . 119.3 no
C11' C12' H12' . . 119.4 no
C13' C12' H12' . . 119.4 no
C14' C13' H13' . . 120.4 no
C12' C13' H13' . . 120.4 no
C13' C14' H14' . . 119.4 no
C15' C14' H14' . . 119.4 no

loop_
_geom_bond_atom_site_label_1
_geom_bond_atom_site_label_2
_geom_bond_site_symmetry_2
_geom_bond_distance
_geom_bond_publ_flag
Cu1 O1 . 2.602(2) yes
Cu1 O1 2_666 2.602(2) no
Cu1 N1 . 2.015(3) yes
Cu1 N1 2_666 2.015(3) no
Cu1 N2 . 2.039(2) yes
Cu1 N2 2_666 2.039(2) no
S1 O2 . 1.402(4) no
S1 O1 . 1.420(4) no
S1 O3 . 1.450(4) no
S1 C11 . 1.795(5) no
S1' O3' . 1.401(4) no
S1' O2' . 1.444(4) no
S1' C11' . 1.794(5) no
N1 C1 . 1.341(4) no
N1 C5 . 1.340(4) no
N2 C10 . 1.339(4) no
N2 C6 . 1.339(4) no
C1 C2 . 1.381(5) no
C2 C3 . 1.371(5) no
C3 C4 . 1.379(5) no
C4 C5 . 1.383(5) no
C6 C7 . 1.381(5) no
C7 C8 . 1.377(5) no
C8 C9 . 1.374(5) no
C9 C10 . 1.377(5) no
C11 C12 . 1.384(6) no
C12 C13 . 1.387(6) no
C13 C14 . 1.391(6) no
C14 C15 . 1.409(6) no
C11' C12' . 1.380(6) no
C12' C13' . 1.389(6) no
C13' C14' . 1.386(6) no
C14' C15' . 1.409(6) no
C1 H1 . 0.93 no
C2 H2 . 0.93 no
C3 H3 . 0.93 no
C4 H4 . 0.93 no
C5 H5 . 0.93 no
C6 H6 . 0.93 no
C7 H7 . 0.93 no
C8 H8 . 0.93 no
C9 H9 . 0.93 no
C10 H10 . 0.93 no
C12 H12 . 0.93 no
C13 H13 . 0.93 no
C14 H14 . 0.93 no
C12' H12' . 0.93 no
C13' H13' . 0.93 no
C14' H14' . 0.93 no

loop_
_geom_torsion_atom_site_label_1
_geom_torsion_atom_site_label_2
_geom_torsion_atom_site_label_3
_geom_torsion_atom_site_label_4
_geom_torsion_site_symmetry_1
_geom_torsion
_geom_torsion_publ_flag
N2 Cu1 N1 C1 2_666 108.9(2) no
N2 Cu1 N1 C1 . -71.1(2) no
O1 Cu1 N1 C1 2_666 -161.2(2) no
O1 Cu1 N1 C1 . 18.8(2) no
N2 Cu1 N1 C5 2_666 -70.2(2) no
N2 Cu1 N1 C5 . 109.8(2) no
O1 Cu1 N1 C5 2_666 19.6(2) no
O1 Cu1 N1 C5 . -160.4(2) no
N1 Cu1 N2 C10 2_666 87.9(2) no
N1 Cu1 N2 C10 . -92.1(2) no
O1 Cu1 N2 C10 2_666 -2.8(2) no
O1 Cu1 N2 C10 . 177.2(2) no
N1 Cu1 N2 C6 2_666 -91.6(2) no
N1 Cu1 N2 C6 . 88.4(2) no
O1 Cu1 N2 C6 2_666 177.7(2) no
O1 Cu1 N2 C6 . -2.3(2) no
C5 N1 C1 C2 . 0.6(5) no
Cu1 N1 C1 C2 . -178.6(2) no
N1 C1 C2 C3 . -0.3(5) no
C1 C2 C3 C4 . -0.5(5) no
C2 C3 C4 C5 . 1.0(5) no
C1 N1 C5 C4 . -0.1(4) no
Cu1 N1 C5 C4 . 179.1(2) no
C3 C4 C5 N1 . -0.7(5) no
C10 N2 C6 C7 . -0.1(5) no
Cu1 N2 C6 C7 . 179.4(2) no
N2 C6 C7 C8 . 0.3(5) no
C6 C7 C8 C9 . -0.4(5) no
C7 C8 C9 C10 . 0.3(5) no
C6 N2 C10 C9 . -0.1(5) no
Cu1 N2 C10 C9 . -179.6(2) no
C8 C9 C10 N2 . 0.0(5) no
O2 S1 C11 C12 . -141.4(5) no
O1 S1 C11 C12 . 94.9(4) no
O3 S1 C11 C12 . -18.3(5) no
S1 C11 C12 C13 . -172.0(4) no
C11 C12 C13 C14 . -0.4(4) no
C12 C13 C14 C15 . 1.2(8) no
O3' S1' C11' C12' . 137.2(5) no
O2' S1' C11' C12' . 15.6(5) no
S1' C11' C12' C13' . 173.0(4) no
C11' C12' C13' C14' . 0.4(4) no
C12' C13' C14' C15' . -1.1(8) no
